data_7039932
loop_
_publ_author_name
'Brady, Michael'
'Piombo, Sebastian D.'
'Hu, Chunhua'
'Buccella, Daniela'

_publ_section_title
;
 Structural and spectroscopic insight into the metal binding properties of
 the o-aminophenol-N,N,O-triacetic acid (APTRA) chelator: implications for
 design of metal indicators.
;
_journal_issue 31
_journal_name_full 'Dalton transactions (Cambridge, England : 2003)'
_journal_page_first 12458
_journal_page_last 12464
_journal_paper_doi 10.1039/c6dt01557c
_journal_volume 45
_journal_year 2016
_chemical_formula_sum 'C28 H52 Mg3 N2 O28'
_chemical_formula_weight 937.64
_space_group_crystal_system monoclinic
_space_group_IT_number 15
_space_group_name_Hall '-C 2yc'
_space_group_name_H-M_alt 'C 1 2/c 1'
_symmetry_space_group_name_Hall '-C 2yc'
_symmetry_space_group_name_H-M 'C 1 2/c 1'
_atom_sites_solution_hydrogens mixed
_audit_creation_method SHELXL-2014/7
_audit_update_record
;
2016-04-15 deposited with the CCDC.
2016-07-05 downloaded from the CCDC.
;
_cell_angle_alpha 90
_cell_angle_beta 103.9470(10)
_cell_angle_gamma 90
_cell_formula_units_Z 4
_cell_length_a 24.2955(12)
_cell_length_b 9.4801(4)
_cell_length_c 18.5395(9)
_cell_measurement_reflns_used 9992
_cell_measurement_temperature 100(2)
_cell_measurement_theta_max 28.19
_cell_measurement_theta_min 2.26
_cell_volume 4144.2(3)
_computing_cell_refinement 'Bruker SAINT'
_computing_data_collection 'Bruker APEX2'
_computing_data_reduction 'Bruker SAINT'
_computing_structure_refinement 'SHELXL-2014/7 (Sheldrick, 2014)'
_computing_structure_solution 'SHELXT (Sheldrick 2014)'
_diffrn_ambient_temperature 100(2)
_diffrn_measured_fraction_theta_full 1.000
_diffrn_measured_fraction_theta_max 1.000
_diffrn_measurement_device_type 'Bruker APEX-II CCD'
_diffrn_measurement_method '\f and \w scans'
_diffrn_radiation_monochromator graphite
_diffrn_radiation_source 'sealed tube'
_diffrn_radiation_type MoK\a
_diffrn_radiation_wavelength 0.71073
_diffrn_reflns_av_unetI/netI 0.0371
_diffrn_reflns_Laue_measured_fraction_full 1.000
_diffrn_reflns_Laue_measured_fraction_max 1.000
_diffrn_reflns_limit_h_max 31
_diffrn_reflns_limit_h_min -32
_diffrn_reflns_limit_k_max 12
_diffrn_reflns_limit_k_min 0
_diffrn_reflns_limit_l_max 24
_diffrn_reflns_limit_l_min 0
_diffrn_reflns_number 9928
_diffrn_reflns_point_group_measured_fraction_full 1.000
_diffrn_reflns_point_group_measured_fraction_max 1.000
_diffrn_reflns_theta_full 25.242
_diffrn_reflns_theta_max 28.287
_diffrn_reflns_theta_min 1.727
_exptl_absorpt_coefficient_mu 0.174
_exptl_absorpt_correction_T_max 0.745686
_exptl_absorpt_correction_T_min 0.712319
_exptl_absorpt_correction_type multi-scan
_exptl_absorpt_process_details TWINABS
_exptl_crystal_colour colourless
_exptl_crystal_density_diffrn 1.503
_exptl_crystal_description plate
_exptl_crystal_F_000 1976
_exptl_crystal_size_max 0.410
_exptl_crystal_size_mid 0.280
_exptl_crystal_size_min 0.120
_refine_diff_density_max 0.643
_refine_diff_density_min -0.334
_refine_diff_density_rms 0.059
_refine_ls_extinction_method none
_refine_ls_goodness_of_fit_ref 1.025
_refine_ls_hydrogen_treatment mixed
_refine_ls_matrix_type full
_refine_ls_number_parameters 314
_refine_ls_number_reflns 9928
_refine_ls_number_restraints 19
_refine_ls_restrained_S_all 1.025
_refine_ls_R_factor_all 0.0489
_refine_ls_R_factor_gt 0.0399
_refine_ls_shift/su_max 0.000
_refine_ls_shift/su_mean 0.000
_refine_ls_structure_factor_coef Fsqd
_refine_ls_weighting_details 'w=1/[\s^2^(Fo^2^)+(0.0415P)^2^+3.0187P] where P=(Fo^2^+2Fc^2^)/3'
_refine_ls_weighting_scheme calc
_refine_ls_wR_factor_gt 0.0911
_refine_ls_wR_factor_ref 0.0953
_reflns_Friedel_coverage 0.000
_reflns_number_gt 8476
_reflns_number_total 9928
_reflns_threshold_expression 'I > 2\s(I)'
_cod_data_source_file c6dt01557c2.cif
_cod_data_source_block 15dab1h_twin5
_cod_depositor_comments 'Adding full bibliography for 7039931--7039934.cif.'
_cod_database_code 7039932
_shelx_shelxl_version_number 2014/7
_shelx_space_group_comment
;
The symmetry employed for this shelxl refinement is uniquely defined
by the following loop, which should always be used as a source of
symmetry information in preference to the above space-group names.
They are only intended as comments.
;
_shelx_estimated_absorpt_t_min 0.932
_shelx_estimated_absorpt_t_max 0.979

loop_
_space_group_symop_operation_xyz
'x, y, z'
'-x, y, -z+1/2'
'x+1/2, y+1/2, z'
'-x+1/2, y+1/2, -z+1/2'
'-x, -y, -z'
'x, -y, z-1/2'
'-x+1/2, -y+1/2, -z'
'x+1/2, -y+1/2, z-1/2'

loop_
_atom_site_label
_atom_site_type_symbol
_atom_site_fract_x
_atom_site_fract_y
_atom_site_fract_z
_atom_site_U_iso_or_equiv
_atom_site_adp_type
_atom_site_occupancy
_atom_site_site_symmetry_order
_atom_site_calc_flag
_atom_site_refinement_flags_posn
_atom_site_refinement_flags_adp
_atom_site_refinement_flags_occupancy
Mg1 Mg 0.26440(2) 0.60674(6) 0.30378(3) 0.01077(13) Uani 1 1 d . . .
O1 O 0.29604(5) 0.72482(12) 0.40358(6) 0.0139(2) Uani 1 1 d . . .
O4 O 0.34531(5) 0.56834(12) 0.29606(6) 0.0134(2) Uani 1 1 d . . .
O3 O 0.26877(5) 1.04181(12) 0.30306(6) 0.0137(2) Uani 1 1 d . . .
O6 O 0.19247(5) 0.54963(12) 0.33441(6) 0.0133(2) Uani 1 1 d . . .
O2 O 0.25276(5) 0.81420(12) 0.27451(6) 0.0135(2) Uani 1 1 d . . .
O5 O 0.40916(5) 0.39870(13) 0.29752(7) 0.0159(3) Uani 1 1 d . . .
O7 O 0.15165(5) 0.40445(13) 0.40132(7) 0.0179(3) Uani 1 1 d . . .
N1 N 0.29648(6) 0.44004(14) 0.39489(7) 0.0104(3) Uani 1 1 d . . .
C1 C 0.31331(7) 0.65668(17) 0.47115(9) 0.0120(3) Uani 1 1 d . . .
C2 C 0.31426(7) 0.50969(17) 0.46716(9) 0.0109(3) Uani 1 1 d . . .
C3 C 0.33049(7) 0.43321(17) 0.53314(9) 0.0127(3) Uani 1 1 d . . .
H3 H 0.3319 0.3332 0.5315 0.015 Uiso 1 1 calc R U .
C4 C 0.34457(7) 0.50209(19) 0.60143(9) 0.0146(3) Uani 1 1 d . . .
H4 H 0.3548 0.4492 0.6462 0.017 Uiso 1 1 calc R U .
C5 C 0.34355(7) 0.64802(18) 0.60392(9) 0.0145(3) Uani 1 1 d . . .
H5 H 0.3534 0.6948 0.6506 0.017 Uiso 1 1 calc R U .
C6 C 0.32824(7) 0.72692(17) 0.53881(9) 0.0133(3) Uani 1 1 d . . .
H6 H 0.3280 0.8271 0.5406 0.016 Uiso 1 1 calc R U .
C7 C 0.29661(7) 0.87569(16) 0.39996(9) 0.0123(3) Uani 1 1 d . . .
H7A H 0.3359 0.9118 0.4157 0.015 Uiso 1 1 calc R U .
H7B H 0.2740 0.9168 0.4326 0.015 Uiso 1 1 calc R U .
C8 C 0.27065(7) 0.91326(17) 0.31920(9) 0.0111(3) Uani 1 1 d . . .
C9 C 0.34385(7) 0.36504(17) 0.37328(9) 0.0119(3) Uani 1 1 d . . .
H9A H 0.3301 0.2729 0.3509 0.014 Uiso 1 1 calc R U .
H9B H 0.3744 0.3467 0.4183 0.014 Uiso 1 1 calc R U .
C10 C 0.36794(7) 0.44996(17) 0.31779(9) 0.0126(3) Uani 1 1 d . . .
C11 C 0.24585(7) 0.35179(17) 0.39299(9) 0.0120(3) Uani 1 1 d . . .
H11A H 0.2498 0.3049 0.4417 0.014 Uiso 1 1 calc R U .
H11B H 0.2429 0.2777 0.3546 0.014 Uiso 1 1 calc R U .
C12 C 0.19230(7) 0.44196(17) 0.37560(9) 0.0126(3) Uani 1 1 d . . .
Mg2 Mg 0.5000 0.75025(8) 0.2500 0.01365(17) Uani 1 2 d S T P
O8 O 0.43197(6) 0.75563(14) 0.29656(8) 0.0197(3) Uani 1 1 d D . .
H8A H 0.4048(8) 0.699(2) 0.2925(12) 0.030 Uiso 1 1 d D U .
H8B H 0.4337(10) 0.806(2) 0.3343(9) 0.030 Uiso 1 1 d D U .
O9 O 0.44562(6) 0.74671(14) 0.14697(7) 0.0213(3) Uani 1 1 d D . .
H9C H 0.4153(7) 0.793(2) 0.1324(12) 0.032 Uiso 1 1 d D U .
H9D H 0.4486(10) 0.693(2) 0.1129(10) 0.032 Uiso 1 1 d D U .
O10 O 0.5000 0.53144(18) 0.2500 0.0219(4) Uani 1 2 d DS T P
H10 H 0.4748(6) 0.481(2) 0.2598(13) 0.033 Uiso 1 1 d D U .
O11 O 0.5000 0.96716(18) 0.2500 0.0221(4) Uani 1 2 d DS T P
H11 H 0.4740(6) 1.020(2) 0.2560(13) 0.033 Uiso 1 1 d D U .
O12 O 0.44440(6) 0.96029(14) 0.40165(8) 0.0228(3) Uani 1 1 d D . .
H12A H 0.4373(10) 0.973(2) 0.4430(8) 0.034 Uiso 1 1 d D U .
H12B H 0.4281(9) 1.021(2) 0.3713(10) 0.034 Uiso 1 1 d D U .
O13 O 0.40851(6) 1.11516(13) 0.27392(8) 0.0192(3) Uani 1 1 d D . .
H13A H 0.3782(7) 1.096(2) 0.2434(10) 0.029 Uiso 1 1 d D U .
H13B H 0.4093(10) 1.2027(13) 0.2779(12) 0.029 Uiso 1 1 d D U .
O14 O 0.43745(6) 0.96784(17) 0.54489(8) 0.0294(3) Uani 1 1 d D . .
H14A H 0.4691(6) 0.998(3) 0.5688(12) 0.044 Uiso 1 1 d D U .
H14B H 0.4128(8) 0.999(3) 0.5656(13) 0.044 Uiso 1 1 d D U .
O15 O 0.46580(6) 0.41782(15) 0.53534(8) 0.0253(3) Uani 1 1 d . . .
C13 C 0.47516(9) 0.5657(2) 0.55136(12) 0.0273(4) Uani 1 1 d . . .
H13C H 0.5084 0.5778 0.5939 0.033 Uiso 1 1 calc R U .
H13D H 0.4417 0.6065 0.5653 0.033 Uiso 1 1 calc R U .
C14 C 0.51478(9) 0.3591(2) 0.51488(12) 0.0292(5) Uani 1 1 d . . .
H14C H 0.5085 0.2575 0.5035 0.035 Uiso 1 1 calc R U .
H14D H 0.5485 0.3685 0.5569 0.035 Uiso 1 1 calc R U .

loop_
_atom_site_aniso_label
_atom_site_aniso_U_11
_atom_site_aniso_U_22
_atom_site_aniso_U_33
_atom_site_aniso_U_23
_atom_site_aniso_U_13
_atom_site_aniso_U_12
Mg1 0.0128(3) 0.0094(3) 0.0103(3) 0.0001(2) 0.0033(2) -0.0001(2)
O1 0.0217(7) 0.0086(5) 0.0101(6) 0.0018(4) 0.0014(5) 0.0002(5)
O4 0.0141(6) 0.0119(6) 0.0148(6) 0.0016(4) 0.0046(5) -0.0006(5)
O3 0.0184(6) 0.0098(5) 0.0126(6) 0.0013(4) 0.0031(5) 0.0001(5)
O6 0.0130(6) 0.0127(6) 0.0143(6) 0.0011(4) 0.0033(5) 0.0000(4)
O2 0.0176(6) 0.0107(5) 0.0116(6) 0.0001(4) 0.0022(5) -0.0003(5)
O5 0.0148(6) 0.0146(6) 0.0205(6) -0.0013(5) 0.0085(5) 0.0000(5)
O7 0.0146(6) 0.0183(6) 0.0228(7) 0.0020(5) 0.0082(5) -0.0016(5)
N1 0.0116(7) 0.0094(6) 0.0108(7) -0.0018(5) 0.0036(5) -0.0010(5)
C1 0.0123(8) 0.0132(7) 0.0107(8) 0.0023(6) 0.0032(6) 0.0013(6)
C2 0.0096(7) 0.0130(7) 0.0103(7) -0.0009(6) 0.0030(6) -0.0002(6)
C3 0.0122(8) 0.0118(7) 0.0148(8) 0.0026(6) 0.0047(7) 0.0015(6)
C4 0.0144(8) 0.0185(8) 0.0109(8) 0.0041(6) 0.0033(7) 0.0019(7)
C5 0.0154(8) 0.0173(8) 0.0103(8) -0.0019(6) 0.0022(7) 0.0008(7)
C6 0.0151(9) 0.0125(7) 0.0127(8) -0.0002(6) 0.0041(7) 0.0009(6)
C7 0.0165(8) 0.0082(7) 0.0120(8) 0.0002(6) 0.0030(7) -0.0003(6)
C8 0.0103(8) 0.0111(7) 0.0124(8) 0.0007(6) 0.0038(6) 0.0003(6)
C9 0.0126(8) 0.0101(7) 0.0139(8) 0.0005(6) 0.0050(6) 0.0016(6)
C10 0.0141(8) 0.0126(8) 0.0105(8) -0.0025(6) 0.0020(6) -0.0031(6)
C11 0.0133(8) 0.0103(7) 0.0129(8) 0.0003(6) 0.0041(6) -0.0022(6)
C12 0.0150(8) 0.0120(8) 0.0105(8) -0.0037(6) 0.0026(7) -0.0024(6)
Mg2 0.0128(4) 0.0114(4) 0.0175(4) 0.000 0.0052(3) 0.000
O8 0.0191(7) 0.0181(7) 0.0252(7) -0.0073(5) 0.0114(6) -0.0069(5)
O9 0.0175(7) 0.0242(7) 0.0209(7) -0.0050(5) 0.0020(6) 0.0067(6)
O10 0.0216(10) 0.0130(9) 0.0356(11) 0.000 0.0159(9) 0.000
O11 0.0167(9) 0.0127(8) 0.0407(12) 0.000 0.0142(9) 0.000
O12 0.0267(8) 0.0227(7) 0.0189(7) -0.0020(5) 0.0051(6) 0.0032(6)
O13 0.0163(6) 0.0129(6) 0.0261(7) -0.0023(5) 0.0007(5) 0.0013(5)
O14 0.0221(8) 0.0404(9) 0.0278(8) -0.0134(6) 0.0104(6) -0.0049(7)
O15 0.0235(7) 0.0258(7) 0.0315(8) 0.0054(6) 0.0161(6) -0.0012(6)
C13 0.0256(11) 0.0299(11) 0.0289(11) -0.0006(8) 0.0112(9) 0.0003(9)
C14 0.0271(11) 0.0251(10) 0.0391(12) 0.0066(9) 0.0150(10) 0.0046(8)

loop_
_atom_type_symbol
_atom_type_description
_atom_type_scat_dispersion_real
_atom_type_scat_dispersion_imag
_atom_type_scat_source
C C 0.0033 0.0016 'International Tables Vol C Tables 4.2.6.8 and 6.1.1.4'
H H 0.0000 0.0000 'International Tables Vol C Tables 4.2.6.8 and 6.1.1.4'
N N 0.0061 0.0033 'International Tables Vol C Tables 4.2.6.8 and 6.1.1.4'
O O 0.0106 0.0060 'International Tables Vol C Tables 4.2.6.8 and 6.1.1.4'
Mg Mg 0.0486 0.0363 'International Tables Vol C Tables 4.2.6.8 and 6.1.1.4'

loop_
_geom_angle_atom_site_label_1
_geom_angle_atom_site_label_2
_geom_angle_atom_site_label_3
_geom_angle
_geom_angle_site_symmetry_1
_geom_angle_site_symmetry_3
O6 Mg1 O4 151.54(5) . .
O6 Mg1 O2 104.90(5) . .
O4 Mg1 O2 103.15(5) . .
O6 Mg1 O3 91.48(5) . 4_545
O4 Mg1 O3 92.27(5) . 4_545
O2 Mg1 O3 92.04(5) . 4_545
O6 Mg1 O1 92.96(5) . .
O4 Mg1 O1 90.15(5) . .
O2 Mg1 O1 73.97(5) . .
O3 Mg1 O1 165.98(5) 4_545 .
O6 Mg1 N1 77.00(5) . .
O4 Mg1 N1 76.57(5) . .
O2 Mg1 N1 148.77(5) . .
O3 Mg1 N1 119.18(5) 4_545 .
O1 Mg1 N1 74.80(5) . .
C1 O1 C7 120.34(12) . .
C1 O1 Mg1 120.43(10) . .
C7 O1 Mg1 119.16(9) . .
C10 O4 Mg1 119.08(11) . .
C8 O3 Mg1 120.47(11) . 4
C12 O6 Mg1 120.43(11) . .
C8 O2 Mg1 122.70(11) . .
C2 N1 C11 109.69(12) . .
C2 N1 C9 112.69(13) . .
C11 N1 C9 114.56(12) . .
C2 N1 Mg1 109.54(10) . .
C11 N1 Mg1 103.73(10) . .
C9 N1 Mg1 106.08(9) . .
O1 C1 C6 123.42(14) . .
O1 C1 C2 115.09(14) . .
C6 C1 C2 121.49(15) . .
C3 C2 C1 118.51(15) . .
C3 C2 N1 121.84(14) . .
C1 C2 N1 119.62(14) . .
C4 C3 C2 120.63(15) . .
C4 C3 H3 119.7 . .
C2 C3 H3 119.7 . .
C5 C4 C3 119.78(15) . .
C5 C4 H4 120.1 . .
C3 C4 H4 120.1 . .
C4 C5 C6 120.73(15) . .
C4 C5 H5 119.6 . .
C6 C5 H5 119.6 . .
C1 C6 C5 118.85(15) . .
C1 C6 H6 120.6 . .
C5 C6 H6 120.6 . .
O1 C7 C8 105.88(12) . .
O1 C7 H7A 110.6 . .
C8 C7 H7A 110.6 . .
O1 C7 H7B 110.6 . .
C8 C7 H7B 110.6 . .
H7A C7 H7B 108.7 . .
O3 C8 O2 125.57(15) . .
O3 C8 C7 116.46(14) . .
O2 C8 C7 117.97(14) . .
N1 C9 C10 112.08(13) . .
N1 C9 H9A 109.2 . .
C10 C9 H9A 109.2 . .
N1 C9 H9B 109.2 . .
C10 C9 H9B 109.2 . .
H9A C9 H9B 107.9 . .
O5 C10 O4 124.36(15) . .
O5 C10 C9 117.51(14) . .
O4 C10 C9 118.12(14) . .
N1 C11 C12 110.47(13) . .
N1 C11 H11A 109.6 . .
C12 C11 H11A 109.6 . .
N1 C11 H11B 109.6 . .
C12 C11 H11B 109.6 . .
H11A C11 H11B 108.1 . .
O7 C12 O6 125.03(16) . .
O7 C12 C11 118.24(14) . .
O6 C12 C11 116.72(15) . .
O8 Mg2 O8 177.14(9) 2_655 .
O8 Mg2 O9 89.35(6) 2_655 2_655
O8 Mg2 O9 90.70(6) . 2_655
O8 Mg2 O9 90.70(6) 2_655 .
O8 Mg2 O9 89.35(6) . .
O9 Mg2 O9 178.12(9) 2_655 .
O8 Mg2 O11 88.57(4) 2_655 .
O8 Mg2 O11 88.57(4) . .
O9 Mg2 O11 90.94(4) 2_655 .
O9 Mg2 O11 90.94(4) . .
O8 Mg2 O10 91.43(4) 2_655 .
O8 Mg2 O10 91.43(4) . .
O9 Mg2 O10 89.06(4) 2_655 .
O9 Mg2 O10 89.06(4) . .
O11 Mg2 O10 180.0 . .
Mg2 O8 H8A 130.1(15) . .
Mg2 O8 H8B 118.9(15) . .
H8A O8 H8B 108.6(19) . .
Mg2 O9 H9C 127.4(15) . .
Mg2 O9 H9D 124.5(16) . .
H9C O9 H9D 107.9(19) . .
Mg2 O10 H10 125.0(13) . .
Mg2 O11 H11 127.0(13) . .
H12A O12 H12B 111(2) . .
H13A O13 H13B 106.0(19) . .
H14A O14 H14B 108(2) . .
C13 O15 C14 109.28(15) . .
O15 C13 C14 110.19(17) . 5_666
O15 C13 H13C 109.6 . .
C14 C13 H13C 109.6 5_666 .
O15 C13 H13D 109.6 . .
C14 C13 H13D 109.6 5_666 .
H13C C13 H13D 108.1 . .
O15 C14 C13 109.93(17) . 5_666
O15 C14 H14C 109.7 . .
C13 C14 H14C 109.7 5_666 .
O15 C14 H14D 109.7 . .
C13 C14 H14D 109.7 5_666 .
H14C C14 H14D 108.2 . .

loop_
_geom_bond_atom_site_label_1
_geom_bond_atom_site_label_2
_geom_bond_distance
_geom_bond_site_symmetry_2
Mg1 O6 2.0367(13) .
Mg1 O4 2.0380(13) .
Mg1 O2 2.0417(13) .
Mg1 O3 2.0452(12) 4_545
Mg1 O1 2.1404(13) .
Mg1 N1 2.3072(14) .
O1 C1 1.3818(19) .
O1 C7 1.4321(18) .
O4 C10 1.272(2) .
O3 C8 1.2530(19) .
O3 Mg1 2.0452(12) 4
O6 C12 1.275(2) .
O2 C8 1.2583(19) .
O5 C10 1.250(2) .
O7 C12 1.247(2) .
N1 C2 1.463(2) .
N1 C11 1.481(2) .
N1 C9 1.488(2) .
C1 C6 1.389(2) .
C1 C2 1.396(2) .
C2 C3 1.395(2) .
C3 C4 1.392(2) .
C3 H3 0.9500 .
C4 C5 1.385(2) .
C4 H4 0.9500 .
C5 C6 1.392(2) .
C5 H5 0.9500 .
C6 H6 0.9500 .
C7 C8 1.520(2) .
C7 H7A 0.9900 .
C7 H7B 0.9900 .
C9 C10 1.529(2) .
C9 H9A 0.9900 .
C9 H9B 0.9900 .
C11 C12 1.525(2) .
C11 H11A 0.9900 .
C11 H11B 0.9900 .
Mg2 O8 2.0414(13) 2_655
Mg2 O8 2.0414(13) .
Mg2 O9 2.0442(13) 2_655
Mg2 O9 2.0442(13) .
Mg2 O11 2.0563(19) .
Mg2 O10 2.0744(19) .
O8 H8A 0.838(12) .
O8 H8B 0.838(12) .
O9 H9C 0.845(12) .
O9 H9D 0.828(12) .
O10 H10 0.830(11) .
O11 H11 0.837(11) .
O12 H12A 0.834(12) .
O12 H12B 0.833(12) .
O13 H13A 0.834(12) .
O13 H13B 0.833(12) .
O14 H14A 0.838(12) .
O14 H14B 0.838(12) .
O15 C13 1.439(2) .
O15 C14 1.445(2) .
C13 C14 1.490(3) 5_666
C13 H13C 0.9900 .
C13 H13D 0.9900 .
C14 C13 1.490(3) 5_666
C14 H14C 0.9900 .
C14 H14D 0.9900 .
